data_7717274
loop_
_publ_author_name
'Kracht, Felix'
'Stuhl, Christoph'
'Maichle-M&#xf6;ssmer, C&#xe4;cilia'
'Anwander, Reiner'

_publ_section_title
;
 Reactivity of Mg(AlMe<sub>4</sub>)<sub>2</sub> towards neutral
 tris(pyrazolyl)alkanes.
;
_journal_issue 48
_journal_name_full 'Dalton transactions (Cambridge, England : 2003)'
_journal_page_first 19280
_journal_page_last 19291
_journal_paper_doi 10.1039/d4dt02722a
_journal_volume 53
_journal_year 2024
_chemical_formula_sum 'C17 H24 N6'
_chemical_formula_weight 312.42
_chemical_properties_physical Air-sensitive,Moisture-sensitive
_space_group_crystal_system orthorhombic
_space_group_IT_number 29
_space_group_name_Hall 'P 2c -2ac'
_space_group_name_H-M_alt 'P c a 21'
_atom_sites_solution_hydrogens geom
_audit_creation_method SHELXL-2014/7
_audit_update_record
;
2024-09-24 deposited with the CCDC.	2024-10-21 downloaded from the CCDC.
;
_cell_angle_alpha 90
_cell_angle_beta 90
_cell_angle_gamma 90
_cell_formula_units_Z 8
_cell_length_a 10.2106(6)
_cell_length_b 30.7802(17)
_cell_length_c 11.0809(6)
_cell_measurement_reflns_used 103
_cell_measurement_temperature 100(2)
_cell_measurement_theta_max 19.79
_cell_measurement_theta_min 4.5315
_cell_volume 3482.6(3)
_computing_cell_refinement 'SAINT V8.37A (Bruker AXS Inc., 2015)'
_computing_data_collection 'Bruker Apex3'
_computing_data_reduction 'SAINT V8.37A (Bruker AXS Inc., 2015)'
_computing_structure_refinement 'SHELXL-2014/7 (Sheldrick, 2014)'
_computing_structure_solution 'XT, VERSION 2014/5'
_diffrn_ambient_temperature 100(2)
_diffrn_measured_fraction_theta_full 1.000
_diffrn_measured_fraction_theta_max 0.998
_diffrn_measurement_device_type 'Smart Apex II Duo'
_diffrn_measurement_method omega-scans
_diffrn_radiation_type MoK\a
_diffrn_radiation_wavelength 0.71073
_diffrn_reflns_av_R_equivalents 0.0753
_diffrn_reflns_av_unetI/netI 0.0372
_diffrn_reflns_Laue_measured_fraction_full 1.000
_diffrn_reflns_Laue_measured_fraction_max 0.998
_diffrn_reflns_limit_h_max 12
_diffrn_reflns_limit_h_min -12
_diffrn_reflns_limit_k_max 38
_diffrn_reflns_limit_k_min -37
_diffrn_reflns_limit_l_max 13
_diffrn_reflns_limit_l_min -13
_diffrn_reflns_number 76630
_diffrn_reflns_point_group_measured_fraction_full 0.999
_diffrn_reflns_point_group_measured_fraction_max 0.996
_diffrn_reflns_theta_full 25.242
_diffrn_reflns_theta_max 26.361
_diffrn_reflns_theta_min 1.323
_diffrn_source Imus-tube
_exptl_absorpt_coefficient_mu 0.075
_exptl_absorpt_correction_T_max 0.7454
_exptl_absorpt_correction_T_min 0.5842
_exptl_absorpt_correction_type numerical
_exptl_absorpt_process_details SADABS
_exptl_crystal_colour colorless
_exptl_crystal_density_diffrn 1.192
_exptl_crystal_description plate
_exptl_crystal_F_000 1344
_exptl_crystal_size_max 0.232
_exptl_crystal_size_mid 0.176
_exptl_crystal_size_min 0.088
_refine_diff_density_max 0.179
_refine_diff_density_min -0.174
_refine_diff_density_rms 0.034
_refine_ls_abs_structure_details
;
 Flack x determined using 2551 quotients [(I+)-(I-)]/[(I+)+(I-)]
 (Parsons, Flack and Wagner, Acta Cryst. B69 (2013) 249-259).
;
_refine_ls_abs_structure_Flack 0.2(9)
_refine_ls_extinction_method none
_refine_ls_goodness_of_fit_ref 1.034
_refine_ls_hydrogen_treatment constr
_refine_ls_matrix_type full
_refine_ls_number_parameters 423
_refine_ls_number_reflns 7074
_refine_ls_number_restraints 1
_refine_ls_restrained_S_all 1.033
_refine_ls_R_factor_all 0.0513
_refine_ls_R_factor_gt 0.0406
_refine_ls_shift/su_max 0.001
_refine_ls_shift/su_mean 0.000
_refine_ls_structure_factor_coef Fsqd
_refine_ls_weighting_details 'w=1/[\s^2^(Fo^2^)+(0.0480P)^2^+0.5998P] where P=(Fo^2^+2Fc^2^)/3'
_refine_ls_weighting_scheme calc
_refine_ls_wR_factor_gt 0.0923
_refine_ls_wR_factor_ref 0.0989
_reflns_Friedel_coverage 0.890
_reflns_Friedel_fraction_full 0.999
_reflns_Friedel_fraction_max 0.995
_reflns_number_gt 6154
_reflns_number_total 7074
_reflns_threshold_expression 'I > 2\s(I)'
_cod_data_source_file d4dt02722a2.cif
_cod_data_source_block 3a_mo_FK13_0ma
_cod_depositor_comments 'Adding full bibliography for 7717265--7717276.cif.'
_cod_database_code 7717274
_shelx_shelxl_version_number 2014/7
_shelx_space_group_comment
;
The symmetry employed for this shelxl refinement is uniquely defined
by the following loop, which should always be used as a source of
symmetry information in preference to the above space-group names.
They are only intended as comments.
;
_shelx_estimated_absorpt_t_min 0.983
_shelx_estimated_absorpt_t_max 0.993

loop_
_space_group_symop_operation_xyz
'x, y, z'
'-x, -y, z+1/2'
'-x+1/2, y, z+1/2'
'x+1/2, -y, z'

loop_
_atom_site_label
_atom_site_type_symbol
_atom_site_fract_x
_atom_site_fract_y
_atom_site_fract_z
_atom_site_U_iso_or_equiv
_atom_site_adp_type
_atom_site_occupancy
_atom_site_site_symmetry_order
_atom_site_calc_flag
_atom_site_refinement_flags_posn
_atom_site_refinement_flags_adp
_atom_site_refinement_flags_occupancy
_atom_site_disorder_assembly
_atom_site_disorder_group
N1 N 0.2156(2) 0.66730(7) 0.47543(19) 0.0256(5) Uani 1 1 d . . . . .
N2 N 0.2838(2) 0.68817(7) 0.38621(19) 0.0257(5) Uani 1 1 d . . . . .
N3 N 0.2786(2) 0.59365(6) 0.4688(2) 0.0266(5) Uani 1 1 d . . . . .
N4 N 0.2628(2) 0.55107(7) 0.4385(2) 0.0358(6) Uani 1 1 d . . . . .
N5 N 0.0730(2) 0.61330(7) 0.54853(19) 0.0266(5) Uani 1 1 d . . . . .
N6 N -0.0471(2) 0.63299(8) 0.5432(2) 0.0307(5) Uani 1 1 d . . . . .
N7 N 0.7354(2) 0.84159(6) 0.48577(19) 0.0232(4) Uani 1 1 d . . . . .
N8 N 0.8189(2) 0.82810(7) 0.3972(2) 0.0267(5) Uani 1 1 d . . . . .
N9 N 0.7493(2) 0.91761(6) 0.4684(2) 0.0244(4) Uani 1 1 d . . . . .
N10 N 0.7095(2) 0.95681(7) 0.4240(2) 0.0286(5) Uani 1 1 d . . . . .
N11 N 0.56586(19) 0.88569(7) 0.56292(19) 0.0240(5) Uani 1 1 d . . . . .
N12 N 0.4562(2) 0.86047(7) 0.5638(2) 0.0257(5) Uani 1 1 d . . . . .
C01 C 0.1677(2) 0.62336(8) 0.4542(2) 0.0250(5) Uani 1 1 d . . . . .
C1 C 0.3278(2) 0.72427(8) 0.4384(2) 0.0261(6) Uani 1 1 d . . . . .
C02 C 0.1072(3) 0.61890(9) 0.3304(2) 0.0279(6) Uani 1 1 d . . . . .
H02A H 0.1683 0.6299 0.2695 0.042 Uiso 1 1 calc R U . . .
H02B H 0.0256 0.6356 0.3271 0.042 Uiso 1 1 calc R U . . .
H02C H 0.0884 0.5882 0.3142 0.042 Uiso 1 1 calc R U . . .
C2 C 0.2897(3) 0.72627(9) 0.5607(2) 0.0293(6) Uani 1 1 d . . . . .
H2 H 0.3097 0.7486 0.6170 0.035 Uiso 1 1 calc R U . . .
C03 C 0.6591(2) 0.88074(8) 0.4638(2) 0.0231(5) Uani 1 1 d . . . . .
C3 C 0.2182(3) 0.68943(9) 0.5814(2) 0.0276(6) Uani 1 1 d . . . . .
H3 H 0.1782 0.6810 0.6553 0.033 Uiso 1 1 calc R U . . .
C04 C 0.5899(3) 0.87871(9) 0.3433(2) 0.0274(6) Uani 1 1 d . . . . .
H04A H 0.6539 0.8728 0.2795 0.041 Uiso 1 1 calc R U . . .
H04B H 0.5465 0.9065 0.3275 0.041 Uiso 1 1 calc R U . . .
H04C H 0.5244 0.8554 0.3449 0.041 Uiso 1 1 calc R U . . .
C4 C 0.4100(3) 0.75610(9) 0.3687(3) 0.0307(6) Uani 1 1 d . . . . .
H4A H 0.3891 0.7860 0.3958 0.037 Uiso 1 1 calc R U . . .
H4AB H 0.3880 0.7540 0.2819 0.037 Uiso 1 1 calc R U . . .
C5 C 0.5556(3) 0.74781(10) 0.3855(3) 0.0412(7) Uani 1 1 d . . . . .
H5A H 0.5772 0.7187 0.3560 0.062 Uiso 1 1 calc R U . . .
H5B H 0.5777 0.7500 0.4714 0.062 Uiso 1 1 calc R U . . .
H5C H 0.6057 0.7695 0.3400 0.062 Uiso 1 1 calc R U . . .
C6 C 0.3728(3) 0.53216(9) 0.4767(3) 0.0359(7) Uani 1 1 d . . . . .
C7 C 0.4577(3) 0.56202(10) 0.5309(2) 0.0338(6) Uani 1 1 d . . . . .
H7 H 0.5416 0.5564 0.5645 0.041 Uiso 1 1 calc R U . . .
C8 C 0.3941(3) 0.60087(9) 0.5252(2) 0.0295(6) Uani 1 1 d . . . . .
H8 H 0.4250 0.6279 0.5551 0.035 Uiso 1 1 calc R U . . .
C9 C 0.3945(3) 0.48410(10) 0.4601(4) 0.0568(10) Uani 1 1 d . . . . .
H9A H 0.4870 0.4793 0.4369 0.068 Uiso 1 1 calc R U . . .
H9AB H 0.3801 0.4694 0.5385 0.068 Uiso 1 1 calc R U . . .
C10 C 0.3099(4) 0.46359(12) 0.3691(4) 0.0689(13) Uani 1 1 d . . . . .
H10A H 0.3345 0.4740 0.2886 0.103 Uiso 1 1 calc R U . . .
H10B H 0.2183 0.4711 0.3853 0.103 Uiso 1 1 calc R U . . .
H10C H 0.3204 0.4320 0.3728 0.103 Uiso 1 1 calc R U . . .
C11 C -0.1051(3) 0.62198(9) 0.6458(3) 0.0322(6) Uani 1 1 d . . . . .
C12 C -0.0232(3) 0.59573(9) 0.7170(3) 0.0348(7) Uani 1 1 d . . . . .
H12 H -0.0426 0.5838 0.7940 0.042 Uiso 1 1 calc R U . . .
C13 C 0.0895(3) 0.59101(9) 0.6530(2) 0.0301(6) Uani 1 1 d . . . . .
H13 H 0.1651 0.5752 0.6769 0.036 Uiso 1 1 calc R U . . .
C14 C -0.2423(3) 0.63670(11) 0.6723(3) 0.0415(7) Uani 1 1 d . . . . .
H14A H -0.2418 0.6536 0.7482 0.050 Uiso 1 1 calc R U . . .
H14B H -0.2978 0.6108 0.6855 0.050 Uiso 1 1 calc R U . . .
C15 C -0.3030(3) 0.66404(10) 0.5743(3) 0.0411(7) Uani 1 1 d . . . . .
H15A H -0.3063 0.6473 0.4991 0.062 Uiso 1 1 calc R U . . .
H15B H -0.2502 0.6902 0.5620 0.062 Uiso 1 1 calc R U . . .
H15C H -0.3920 0.6723 0.5980 0.062 Uiso 1 1 calc R U . . .
C16 C 0.8853(2) 0.79546(8) 0.4465(3) 0.0281(6) Uani 1 1 d . . . . .
C17 C 0.8452(3) 0.78820(9) 0.5664(3) 0.0300(6) Uani 1 1 d . . . . .
H17 H 0.8773 0.7667 0.6203 0.036 Uiso 1 1 calc R U . . .
C18 C 0.7504(3) 0.81850(8) 0.5892(2) 0.0263(5) Uani 1 1 d . . . . .
H18 H 0.7043 0.8226 0.6628 0.032 Uiso 1 1 calc R U . . .
C19 C 0.9858(3) 0.77182(10) 0.3728(3) 0.0381(7) Uani 1 1 d . . . . .
H19A H 1.0146 0.7909 0.3059 0.046 Uiso 1 1 calc R U . . .
H19B H 1.0630 0.7658 0.4241 0.046 Uiso 1 1 calc R U . . .
C20 C 0.9368(3) 0.72986(10) 0.3212(3) 0.0450(8) Uani 1 1 d . . . . .
H20A H 0.8645 0.7357 0.2654 0.068 Uiso 1 1 calc R U . . .
H20B H 0.9058 0.7111 0.3867 0.068 Uiso 1 1 calc R U . . .
H20C H 1.0080 0.7153 0.2778 0.068 Uiso 1 1 calc R U . . .
C21 C 0.8081(2) 0.98377(8) 0.4491(3) 0.0282(6) Uani 1 1 d . . . . .
C22 C 0.9086(3) 0.96226(9) 0.5101(2) 0.0299(6) Uani 1 1 d . . . . .
H22 H 0.9888 0.9744 0.5377 0.036 Uiso 1 1 calc R U . . .
C23 C 0.8681(3) 0.92024(9) 0.5217(2) 0.0269(6) Uani 1 1 d . . . . .
H23 H 0.9144 0.8973 0.5599 0.032 Uiso 1 1 calc R U . . .
C24 C 0.8048(3) 1.02970(9) 0.4027(3) 0.0352(6) Uani 1 1 d . . . . .
H24A H 0.8658 1.0478 0.4506 0.042 Uiso 1 1 calc R U . . .
H24B H 0.7155 1.0417 0.4126 0.042 Uiso 1 1 calc R U . . .
C25 C 0.8436(3) 1.03143(10) 0.2701(3) 0.0409(7) Uani 1 1 d . . . . .
H25A H 0.7820 1.0140 0.2225 0.061 Uiso 1 1 calc R U . . .
H25B H 0.9323 1.0198 0.2604 0.061 Uiso 1 1 calc R U . . .
H25C H 0.8414 1.0616 0.2421 0.061 Uiso 1 1 calc R U . . .
C26 C 0.3959(2) 0.87078(8) 0.6662(2) 0.0250(6) Uani 1 1 d . . . . .
C27 C 0.4668(2) 0.90208(9) 0.7309(2) 0.0301(6) Uani 1 1 d . . . . .
H27 H 0.4443 0.9145 0.8065 0.036 Uiso 1 1 calc R U . . .
C28 C 0.5749(3) 0.91094(9) 0.6626(2) 0.0277(6) Uani 1 1 d . . . . .
H28 H 0.6430 0.9309 0.6813 0.033 Uiso 1 1 calc R U . . .
C29 C 0.2684(3) 0.84963(9) 0.6994(3) 0.0312(6) Uani 1 1 d . . . . .
H29A H 0.2297 0.8653 0.7688 0.037 Uiso 1 1 calc R U . . .
H29B H 0.2855 0.8194 0.7250 0.037 Uiso 1 1 calc R U . . .
C30 C 0.1701(3) 0.84923(11) 0.5963(3) 0.0382(7) Uani 1 1 d . . . . .
H30A H 0.1528 0.8791 0.5702 0.057 Uiso 1 1 calc R U . . .
H30B H 0.0883 0.8358 0.6237 0.057 Uiso 1 1 calc R U . . .
H30C H 0.2058 0.8325 0.5286 0.057 Uiso 1 1 calc R U . . .

loop_
_atom_site_aniso_label
_atom_site_aniso_U_11
_atom_site_aniso_U_22
_atom_site_aniso_U_33
_atom_site_aniso_U_23
_atom_site_aniso_U_13
_atom_site_aniso_U_12
N1 0.0301(12) 0.0265(11) 0.0202(11) 0.0000(9) 0.0017(10) -0.0003(9)
N2 0.0267(11) 0.0289(12) 0.0215(11) 0.0033(9) 0.0018(9) -0.0008(9)
N3 0.0304(11) 0.0247(11) 0.0245(11) -0.0016(9) -0.0016(10) 0.0008(9)
N4 0.0384(13) 0.0273(12) 0.0416(14) -0.0038(11) -0.0067(12) 0.0020(10)
N5 0.0282(12) 0.0301(12) 0.0216(11) 0.0026(9) -0.0002(9) -0.0016(10)
N6 0.0300(12) 0.0345(13) 0.0276(13) 0.0016(10) 0.0036(10) 0.0027(10)
N7 0.0231(10) 0.0258(10) 0.0208(11) 0.0006(9) 0.0011(9) 0.0012(9)
N8 0.0216(11) 0.0324(12) 0.0262(11) -0.0048(10) 0.0046(9) 0.0002(10)
N9 0.0211(10) 0.0264(10) 0.0258(11) 0.0026(10) -0.0012(9) -0.0006(9)
N10 0.0266(11) 0.0270(11) 0.0322(13) 0.0055(10) -0.0006(10) 0.0016(9)
N11 0.0208(10) 0.0268(11) 0.0245(11) -0.0026(9) 0.0009(9) -0.0025(9)
N12 0.0206(10) 0.0270(12) 0.0295(12) -0.0011(10) 0.0009(9) -0.0032(9)
C01 0.0259(12) 0.0261(12) 0.0232(13) -0.0009(11) 0.0002(11) -0.0007(10)
C1 0.0241(13) 0.0277(13) 0.0264(14) 0.0002(11) -0.0042(11) 0.0012(10)
C02 0.0300(14) 0.0330(15) 0.0207(13) -0.0021(11) -0.0001(11) -0.0018(12)
C2 0.0345(14) 0.0266(14) 0.0268(14) -0.0058(11) -0.0024(12) 0.0017(11)
C03 0.0210(12) 0.0255(13) 0.0226(13) -0.0002(11) 0.0020(10) -0.0003(10)
C3 0.0345(14) 0.0303(15) 0.0182(12) -0.0032(11) 0.0016(11) 0.0029(11)
C04 0.0283(14) 0.0311(15) 0.0229(13) 0.0012(11) -0.0011(11) 0.0012(11)
C4 0.0310(14) 0.0288(15) 0.0322(15) 0.0021(12) -0.0014(12) -0.0033(12)
C5 0.0293(15) 0.0459(18) 0.0483(18) 0.0079(15) -0.0029(13) -0.0060(13)
C6 0.0390(15) 0.0334(15) 0.0354(16) 0.0003(13) -0.0037(13) 0.0057(13)
C7 0.0319(14) 0.0417(17) 0.0277(14) 0.0007(12) -0.0018(12) 0.0039(13)
C8 0.0292(14) 0.0370(16) 0.0222(13) -0.0024(11) -0.0009(11) -0.0014(12)
C9 0.056(2) 0.0355(17) 0.078(3) -0.0043(18) -0.017(2) 0.0087(15)
C10 0.063(2) 0.042(2) 0.102(4) -0.025(2) -0.022(2) 0.0092(18)
C11 0.0328(15) 0.0382(16) 0.0255(14) 0.0006(12) 0.0025(12) -0.0056(12)
C12 0.0381(15) 0.0432(17) 0.0231(14) 0.0043(13) -0.0026(12) -0.0109(13)
C13 0.0326(14) 0.0331(15) 0.0246(14) 0.0051(12) -0.0046(12) -0.0069(12)
C14 0.0384(16) 0.0511(18) 0.0352(17) 0.0010(14) 0.0087(14) 0.0001(15)
C15 0.0311(15) 0.0505(19) 0.0416(17) -0.0041(15) 0.0039(14) -0.0027(13)
C16 0.0204(12) 0.0288(13) 0.0349(15) -0.0047(12) -0.0026(12) -0.0015(10)
C17 0.0287(13) 0.0281(14) 0.0333(15) 0.0012(12) -0.0085(12) -0.0002(11)
C18 0.0276(13) 0.0282(14) 0.0231(13) 0.0008(11) -0.0021(11) -0.0034(12)
C19 0.0241(14) 0.0372(16) 0.053(2) -0.0045(14) 0.0044(13) 0.0038(12)
C20 0.0438(18) 0.0411(18) 0.050(2) -0.0121(15) 0.0131(15) 0.0023(15)
C21 0.0269(13) 0.0294(13) 0.0283(13) -0.0006(11) 0.0050(12) -0.0006(11)
C22 0.0248(13) 0.0357(16) 0.0293(14) -0.0026(12) 0.0027(11) -0.0038(12)
C23 0.0224(12) 0.0338(15) 0.0245(13) 0.0001(11) 0.0016(11) 0.0024(11)
C24 0.0345(15) 0.0283(14) 0.0427(17) 0.0025(13) 0.0034(13) -0.0017(12)
C25 0.0452(18) 0.0326(17) 0.0449(18) 0.0081(13) -0.0005(15) -0.0023(14)
C26 0.0198(12) 0.0295(14) 0.0257(14) 0.0018(11) -0.0010(10) 0.0032(10)
C27 0.0256(13) 0.0397(15) 0.0251(14) -0.0080(12) 0.0018(11) 0.0019(12)
C28 0.0245(13) 0.0306(15) 0.0279(14) -0.0077(11) -0.0028(11) -0.0004(11)
C29 0.0244(14) 0.0330(14) 0.0361(16) -0.0015(12) 0.0054(12) 0.0010(12)
C30 0.0246(14) 0.0485(18) 0.0415(17) -0.0024(14) 0.0016(13) -0.0057(14)

loop_
_atom_type_symbol
_atom_type_description
_atom_type_scat_dispersion_real
_atom_type_scat_dispersion_imag
_atom_type_scat_source
C C 0.0033 0.0016 'International Tables Vol C Tables 4.2.6.8 and 6.1.1.4'
H H 0.0000 0.0000 'International Tables Vol C Tables 4.2.6.8 and 6.1.1.4'
N N 0.0061 0.0033 'International Tables Vol C Tables 4.2.6.8 and 6.1.1.4'

loop_
_geom_angle_atom_site_label_1
_geom_angle_atom_site_label_2
_geom_angle_atom_site_label_3
_geom_angle
_geom_angle_site_symmetry_1
_geom_angle_site_symmetry_3
_geom_angle_publ_flag
C3 N1 N2 112.3(2) . . ?
C3 N1 C01 127.7(2) . . ?
N2 N1 C01 119.3(2) . . ?
C1 N2 N1 104.4(2) . . ?
C8 N3 N4 112.0(2) . . ?
C8 N3 C01 128.5(2) . . ?
N4 N3 C01 118.8(2) . . ?
C6 N4 N3 104.0(2) . . ?
C13 N5 N6 111.8(2) . . ?
C13 N5 C01 129.6(2) . . ?
N6 N5 C01 118.0(2) . . ?
C11 N6 N5 104.5(2) . . ?
C18 N7 N8 112.2(2) . . ?
C18 N7 C03 129.5(2) . . ?
N8 N7 C03 117.8(2) . . ?
C16 N8 N7 104.6(2) . . ?
C23 N9 N10 111.8(2) . . ?
C23 N9 C03 128.8(2) . . ?
N10 N9 C03 119.09(19) . . ?
C21 N10 N9 104.5(2) . . ?
C28 N11 N12 112.2(2) . . ?
C28 N11 C03 129.0(2) . . ?
N12 N11 C03 118.8(2) . . ?
C26 N12 N11 104.6(2) . . ?
N1 C01 N5 107.7(2) . . ?
N1 C01 N3 107.58(19) . . ?
N5 C01 N3 107.5(2) . . ?
N1 C01 C02 111.6(2) . . ?
N5 C01 C02 111.1(2) . . ?
N3 C01 C02 111.1(2) . . ?
N2 C1 C2 111.2(2) . . ?
N2 C1 C4 120.6(2) . . ?
C2 C1 C4 128.2(2) . . ?
C01 C02 H02A 109.5 . . ?
C01 C02 H02B 109.5 . . ?
H02A C02 H02B 109.5 . . ?
C01 C02 H02C 109.5 . . ?
H02A C02 H02C 109.5 . . ?
H02B C02 H02C 109.5 . . ?
C3 C2 C1 105.8(2) . . ?
C3 C2 H2 127.1 . . ?
C1 C2 H2 127.1 . . ?
N7 C03 N11 108.0(2) . . ?
N7 C03 N9 107.42(18) . . ?
N11 C03 N9 107.65(19) . . ?
N7 C03 C04 111.3(2) . . ?
N11 C03 C04 111.32(19) . . ?
N9 C03 C04 110.9(2) . . ?
N1 C3 C2 106.3(2) . . ?
N1 C3 H3 126.8 . . ?
C2 C3 H3 126.8 . . ?
C03 C04 H04A 109.5 . . ?
C03 C04 H04B 109.5 . . ?
H04A C04 H04B 109.5 . . ?
C03 C04 H04C 109.5 . . ?
H04A C04 H04C 109.5 . . ?
H04B C04 H04C 109.5 . . ?
C1 C4 C5 111.9(2) . . ?
C1 C4 H4A 109.2 . . ?
C5 C4 H4A 109.2 . . ?
C1 C4 H4AB 109.2 . . ?
C5 C4 H4AB 109.2 . . ?
H4A C4 H4AB 107.9 . . ?
C4 C5 H5A 109.5 . . ?
C4 C5 H5B 109.5 . . ?
H5A C5 H5B 109.5 . . ?
C4 C5 H5C 109.5 . . ?
H5A C5 H5C 109.5 . . ?
H5B C5 H5C 109.5 . . ?
N4 C6 C7 111.8(2) . . ?
N4 C6 C9 120.9(3) . . ?
C7 C6 C9 127.3(3) . . ?
C8 C7 C6 105.2(2) . . ?
C8 C7 H7 127.4 . . ?
C6 C7 H7 127.4 . . ?
N3 C8 C7 107.0(2) . . ?
N3 C8 H8 126.5 . . ?
C7 C8 H8 126.5 . . ?
C10 C9 C6 114.8(3) . . ?
C10 C9 H9A 108.6 . . ?
C6 C9 H9A 108.6 . . ?
C10 C9 H9AB 108.6 . . ?
C6 C9 H9AB 108.6 . . ?
H9A C9 H9AB 107.5 . . ?
C9 C10 H10A 109.5 . . ?
C9 C10 H10B 109.5 . . ?
H10A C10 H10B 109.5 . . ?
C9 C10 H10C 109.5 . . ?
H10A C10 H10C 109.5 . . ?
H10B C10 H10C 109.5 . . ?
N6 C11 C12 111.3(2) . . ?
N6 C11 C14 120.5(3) . . ?
C12 C11 C14 128.3(3) . . ?
C13 C12 C11 105.8(2) . . ?
C13 C12 H12 127.1 . . ?
C11 C12 H12 127.1 . . ?
N5 C13 C12 106.6(2) . . ?
N5 C13 H13 126.7 . . ?
C12 C13 H13 126.7 . . ?
C11 C14 C15 114.3(3) . . ?
C11 C14 H14A 108.7 . . ?
C15 C14 H14A 108.7 . . ?
C11 C14 H14B 108.7 . . ?
C15 C14 H14B 108.7 . . ?
H14A C14 H14B 107.6 . . ?
C14 C15 H15A 109.5 . . ?
C14 C15 H15B 109.5 . . ?
H15A C15 H15B 109.5 . . ?
C14 C15 H15C 109.5 . . ?
H15A C15 H15C 109.5 . . ?
H15B C15 H15C 109.5 . . ?
N8 C16 C17 111.1(2) . . ?
N8 C16 C19 119.5(3) . . ?
C17 C16 C19 129.5(3) . . ?
C18 C17 C16 105.8(2) . . ?
C18 C17 H17 127.1 . . ?
C16 C17 H17 127.1 . . ?
N7 C18 C17 106.3(2) . . ?
N7 C18 H18 126.8 . . ?
C17 C18 H18 126.8 . . ?
C20 C19 C16 113.4(2) . . ?
C20 C19 H19A 108.9 . . ?
C16 C19 H19A 108.9 . . ?
C20 C19 H19B 108.9 . . ?
C16 C19 H19B 108.9 . . ?
H19A C19 H19B 107.7 . . ?
C19 C20 H20A 109.5 . . ?
C19 C20 H20B 109.5 . . ?
H20A C20 H20B 109.5 . . ?
C19 C20 H20C 109.5 . . ?
H20A C20 H20C 109.5 . . ?
H20B C20 H20C 109.5 . . ?
N10 C21 C22 111.2(2) . . ?
N10 C21 C24 119.8(2) . . ?
C22 C21 C24 128.9(2) . . ?
C23 C22 C21 105.8(2) . . ?
C23 C22 H22 127.1 . . ?
C21 C22 H22 127.1 . . ?
N9 C23 C22 106.7(2) . . ?
N9 C23 H23 126.6 . . ?
C22 C23 H23 126.6 . . ?
C21 C24 C25 110.9(2) . . ?
C21 C24 H24A 109.5 . . ?
C25 C24 H24A 109.5 . . ?
C21 C24 H24B 109.5 . . ?
C25 C24 H24B 109.5 . . ?
H24A C24 H24B 108.0 . . ?
C24 C25 H25A 109.5 . . ?
C24 C25 H25B 109.5 . . ?
H25A C25 H25B 109.5 . . ?
C24 C25 H25C 109.5 . . ?
H25A C25 H25C 109.5 . . ?
H25B C25 H25C 109.5 . . ?
N12 C26 C27 111.1(2) . . ?
N12 C26 C29 120.5(2) . . ?
C27 C26 C29 128.4(2) . . ?
C28 C27 C26 105.8(2) . . ?
C28 C27 H27 127.1 . . ?
C26 C27 H27 127.1 . . ?
N11 C28 C27 106.4(2) . . ?
N11 C28 H28 126.8 . . ?
C27 C28 H28 126.8 . . ?
C26 C29 C30 113.1(2) . . ?
C26 C29 H29A 109.0 . . ?
C30 C29 H29A 109.0 . . ?
C26 C29 H29B 109.0 . . ?
C30 C29 H29B 109.0 . . ?
H29A C29 H29B 107.8 . . ?
C29 C30 H30A 109.5 . . ?
C29 C30 H30B 109.5 . . ?
H30A C30 H30B 109.5 . . ?
C29 C30 H30C 109.5 . . ?
H30A C30 H30C 109.5 . . ?
H30B C30 H30C 109.5 . . ?

loop_
_geom_bond_atom_site_label_1
_geom_bond_atom_site_label_2
_geom_bond_distance
_geom_bond_site_symmetry_2
_geom_bond_publ_flag
N1 C3 1.358(3) . ?
N1 N2 1.369(3) . ?
N1 C01 1.457(3) . ?
N2 C1 1.331(3) . ?
N3 C8 1.353(3) . ?
N3 N4 1.363(3) . ?
N3 C01 1.465(3) . ?
N4 C6 1.334(4) . ?
N5 C13 1.356(3) . ?
N5 N6 1.369(3) . ?
N5 C01 1.457(3) . ?
N6 C11 1.326(3) . ?
N7 C18 1.357(3) . ?
N7 N8 1.365(3) . ?
N7 C03 1.456(3) . ?
N8 C16 1.330(3) . ?
N9 C23 1.352(3) . ?
N9 N10 1.365(3) . ?
N9 C03 1.462(3) . ?
N10 C21 1.334(3) . ?
N11 C28 1.354(3) . ?
N11 N12 1.362(3) . ?
N11 C03 1.461(3) . ?
N12 C26 1.329(3) . ?
C01 C02 1.511(3) . ?
C1 C2 1.411(4) . ?
C1 C4 1.503(4) . ?
C02 H02A 0.9800 . ?
C02 H02B 0.9800 . ?
C02 H02C 0.9800 . ?
C2 C3 1.368(4) . ?
C2 H2 0.9500 . ?
C03 C04 1.511(3) . ?
C3 H3 0.9500 . ?
C04 H04A 0.9800 . ?
C04 H04B 0.9800 . ?
C04 H04C 0.9800 . ?
C4 C5 1.520(4) . ?
C4 H4A 0.9900 . ?
C4 H4AB 0.9900 . ?
C5 H5A 0.9800 . ?
C5 H5B 0.9800 . ?
C5 H5C 0.9800 . ?
C6 C7 1.399(4) . ?
C6 C9 1.507(4) . ?
C7 C8 1.362(4) . ?
C7 H7 0.9500 . ?
C8 H8 0.9500 . ?
C9 C10 1.470(5) . ?
C9 H9A 0.9900 . ?
C9 H9AB 0.9900 . ?
C10 H10A 0.9800 . ?
C10 H10B 0.9800 . ?
C10 H10C 0.9800 . ?
C11 C12 1.405(4) . ?
C11 C14 1.501(4) . ?
C12 C13 1.360(4) . ?
C12 H12 0.9500 . ?
C13 H13 0.9500 . ?
C14 C15 1.507(5) . ?
C14 H14A 0.9900 . ?
C14 H14B 0.9900 . ?
C15 H15A 0.9800 . ?
C15 H15B 0.9800 . ?
C15 H15C 0.9800 . ?
C16 C17 1.408(4) . ?
C16 C19 1.499(4) . ?
C17 C18 1.367(4) . ?
C17 H17 0.9500 . ?
C18 H18 0.9500 . ?
C19 C20 1.498(4) . ?
C19 H19A 0.9900 . ?
C19 H19B 0.9900 . ?
C20 H20A 0.9800 . ?
C20 H20B 0.9800 . ?
C20 H20C 0.9800 . ?
C21 C22 1.396(4) . ?
C21 C24 1.505(4) . ?
C22 C23 1.364(4) . ?
C22 H22 0.9500 . ?
C23 H23 0.9500 . ?
C24 C25 1.523(4) . ?
C24 H24A 0.9900 . ?
C24 H24B 0.9900 . ?
C25 H25A 0.9800 . ?
C25 H25B 0.9800 . ?
C25 H25C 0.9800 . ?
C26 C27 1.403(4) . ?
C26 C29 1.501(4) . ?
C27 C28 1.365(4) . ?
C27 H27 0.9500 . ?
C28 H28 0.9500 . ?
C29 C30 1.520(4) . ?
C29 H29A 0.9900 . ?
C29 H29B 0.9900 . ?
C30 H30A 0.9800 . ?
C30 H30B 0.9800 . ?
C30 H30C 0.9800 . ?

loop_
_geom_torsion_atom_site_label_1
_geom_torsion_atom_site_label_2
_geom_torsion_atom_site_label_3
_geom_torsion_atom_site_label_4
_geom_torsion
_geom_torsion_site_symmetry_1
_geom_torsion_site_symmetry_2
_geom_torsion_site_symmetry_3
_geom_torsion_site_symmetry_4
_geom_torsion_publ_flag
C3 N1 N2 C1 -0.8(3) . . . . ?
C01 N1 N2 C1 -172.0(2) . . . . ?
C8 N3 N4 C6 -0.7(3) . . . . ?
C01 N3 N4 C6 -172.1(2) . . . . ?
C13 N5 N6 C11 -0.8(3) . . . . ?
C01 N5 N6 C11 -172.9(2) . . . . ?
C18 N7 N8 C16 1.0(3) . . . . ?
C03 N7 N8 C16 172.9(2) . . . . ?
C23 N9 N10 C21 1.1(3) . . . . ?
C03 N9 N10 C21 175.6(2) . . . . ?
C28 N11 N12 C26 0.5(3) . . . . ?
C03 N11 N12 C26 177.0(2) . . . . ?
C3 N1 C01 N5 24.3(3) . . . . ?
N2 N1 C01 N5 -166.0(2) . . . . ?
C3 N1 C01 N3 -91.4(3) . . . . ?
N2 N1 C01 N3 78.3(3) . . . . ?
C3 N1 C01 C02 146.5(3) . . . . ?
N2 N1 C01 C02 -43.8(3) . . . . ?
C13 N5 C01 N1 -97.5(3) . . . . ?
N6 N5 C01 N1 73.0(3) . . . . ?
C13 N5 C01 N3 18.2(4) . . . . ?
N6 N5 C01 N3 -171.3(2) . . . . ?
C13 N5 C01 C02 140.0(3) . . . . ?
N6 N5 C01 C02 -49.5(3) . . . . ?
C8 N3 C01 N1 18.5(3) . . . . ?
N4 N3 C01 N1 -171.7(2) . . . . ?
C8 N3 C01 N5 -97.3(3) . . . . ?
N4 N3 C01 N5 72.5(3) . . . . ?
C8 N3 C01 C02 140.9(3) . . . . ?
N4 N3 C01 C02 -49.3(3) . . . . ?
N1 N2 C1 C2 0.8(3) . . . . ?
N1 N2 C1 C4 179.3(2) . . . . ?
N2 C1 C2 C3 -0.6(3) . . . . ?
C4 C1 C2 C3 -178.9(3) . . . . ?
C18 N7 C03 N11 -16.8(3) . . . . ?
N8 N7 C03 N11 172.9(2) . . . . ?
C18 N7 C03 N9 99.0(3) . . . . ?
N8 N7 C03 N9 -71.2(3) . . . . ?
C18 N7 C03 C04 -139.3(3) . . . . ?
N8 N7 C03 C04 50.4(3) . . . . ?
C28 N11 C03 N7 98.4(3) . . . . ?
N12 N11 C03 N7 -77.4(3) . . . . ?
C28 N11 C03 N9 -17.3(3) . . . . ?
N12 N11 C03 N9 166.9(2) . . . . ?
C28 N11 C03 C04 -139.1(3) . . . . ?
N12 N11 C03 C04 45.1(3) . . . . ?
C23 N9 C03 N7 -21.5(3) . . . . ?
N10 N9 C03 N7 165.1(2) . . . . ?
C23 N9 C03 N11 94.6(3) . . . . ?
N10 N9 C03 N11 -78.8(3) . . . . ?
C23 N9 C03 C04 -143.4(3) . . . . ?
N10 N9 C03 C04 43.2(3) . . . . ?
N2 N1 C3 C2 0.5(3) . . . . ?
C01 N1 C3 C2 170.7(2) . . . . ?
C1 C2 C3 N1 0.1(3) . . . . ?
N2 C1 C4 C5 -93.8(3) . . . . ?
C2 C1 C4 C5 84.3(3) . . . . ?
N3 N4 C6 C7 0.2(3) . . . . ?
N3 N4 C6 C9 179.9(3) . . . . ?
N4 C6 C7 C8 0.3(3) . . . . ?
C9 C6 C7 C8 -179.4(3) . . . . ?
N4 N3 C8 C7 0.9(3) . . . . ?
C01 N3 C8 C7 171.2(2) . . . . ?
C6 C7 C8 N3 -0.7(3) . . . . ?
N4 C6 C9 C10 18.3(5) . . . . ?
C7 C6 C9 C10 -162.0(3) . . . . ?
N5 N6 C11 C12 0.4(3) . . . . ?
N5 N6 C11 C14 -178.4(3) . . . . ?
N6 C11 C12 C13 0.1(3) . . . . ?
C14 C11 C12 C13 178.8(3) . . . . ?
N6 N5 C13 C12 0.8(3) . . . . ?
C01 N5 C13 C12 171.8(2) . . . . ?
C11 C12 C13 N5 -0.5(3) . . . . ?
N6 C11 C14 C15 -0.1(4) . . . . ?
C12 C11 C14 C15 -178.7(3) . . . . ?
N7 N8 C16 C17 -0.3(3) . . . . ?
N7 N8 C16 C19 178.8(2) . . . . ?
N8 C16 C17 C18 -0.5(3) . . . . ?
C19 C16 C17 C18 -179.5(3) . . . . ?
N8 N7 C18 C17 -1.3(3) . . . . ?
C03 N7 C18 C17 -172.0(2) . . . . ?
C16 C17 C18 N7 1.1(3) . . . . ?
N8 C16 C19 C20 -99.2(3) . . . . ?
C17 C16 C19 C20 79.7(4) . . . . ?
N9 N10 C21 C22 -0.7(3) . . . . ?
N9 N10 C21 C24 174.2(2) . . . . ?
N10 C21 C22 C23 0.1(3) . . . . ?
C24 C21 C22 C23 -174.3(3) . . . . ?
N10 N9 C23 C22 -1.1(3) . . . . ?
C03 N9 C23 C22 -174.9(2) . . . . ?
C21 C22 C23 N9 0.6(3) . . . . ?
N10 C21 C24 C25 -78.6(3) . . . . ?
C22 C21 C24 C25 95.4(4) . . . . ?
N11 N12 C26 C27 -0.5(3) . . . . ?
N11 N12 C26 C29 179.5(2) . . . . ?
N12 C26 C27 C28 0.3(3) . . . . ?
C29 C26 C27 C28 -179.7(3) . . . . ?
N12 N11 C28 C27 -0.3(3) . . . . ?
C03 N11 C28 C27 -176.4(2) . . . . ?
C26 C27 C28 N11 0.0(3) . . . . ?
N12 C26 C29 C30 -47.5(3) . . . . ?
C27 C26 C29 C30 132.5(3) . . . . ?
